data_8106354
loop_
_publ_author_name
'Mphahlele, Malose J.'

_publ_section_title
;
 Crystal structure of
 (E)-N-(4-bromo-2-(1-(hydroxyimino)ethyl)phenyl)benzamide, C15H13BrN2O2
;
_journal_issue 5
_journal_name_full 'Zeitschrift f\"ur Kristallographie - New Crystal Structures'
_journal_page_first 939
_journal_page_last 940
_journal_paper_doi 10.1515/ncrs-2018-0115
_journal_volume 233
_journal_year 2018
_chemical_formula_moiety 'C15 H13 Br N2 O2'
_chemical_formula_sum 'C15 H13 Br N2 O2'
_chemical_formula_weight 333.18
_space_group_IT_number 14
_space_group_name_Hall '-P 2ybc'
_space_group_name_H-M_alt 'P 1 21/c 1'
_symmetry_cell_setting monoclinic
_symmetry_Int_Tables_number 14
_symmetry_space_group_name_Hall '-P 2ybc'
_symmetry_space_group_name_H-M 'P 1 21/c 1'
_atom_sites_solution_hydrogens mixed
_cell_angle_alpha 90
_cell_angle_beta 103.5200(10)
_cell_angle_gamma 90
_cell_formula_units_Z 4
_cell_length_a 7.4754(3)
_cell_length_b 17.6666(7)
_cell_length_c 10.9145(4)
_cell_measurement_reflns_used 9917
_cell_measurement_temperature 173(2)
_cell_measurement_theta_max 28.29
_cell_measurement_theta_min 3.00
_cell_measurement_wavelength 0.71073
_cell_volume 1401.48(9)
_computing_molecular_graphics 'Ortep for Windows (Farrugia, 2012)'
_computing_publication_material 'WinGX publication routines (Farrugia, 2012)'
_computing_structure_refinement 'SHELXL-2014 (Sheldrick 2014)'
_computing_structure_solution 'SHELXS-97 (Sheldrick, 2008)'
_diffrn_ambient_temperature 173(2)
_diffrn_measured_fraction_theta_full 0.999
_diffrn_measured_fraction_theta_max 0.999
_diffrn_measurement_device_type 'Bruker D8 Venture Photon CCD area detector'
_diffrn_measurement_method '\w scans'
_diffrn_radiation_monochromator graphite
_diffrn_radiation_probe x-ray
_diffrn_radiation_source 'fine-focus sealed tube'
_diffrn_radiation_type MoK\a
_diffrn_radiation_wavelength 0.71073
_diffrn_reflns_av_R_equivalents 0.0426
_diffrn_reflns_av_unetI/netI 0.0222
_diffrn_reflns_Laue_measured_fraction_full 0.999
_diffrn_reflns_Laue_measured_fraction_max 0.999
_diffrn_reflns_limit_h_max 9
_diffrn_reflns_limit_h_min -9
_diffrn_reflns_limit_k_max 23
_diffrn_reflns_limit_k_min -23
_diffrn_reflns_limit_l_max 13
_diffrn_reflns_limit_l_min -14
_diffrn_reflns_number 28562
_diffrn_reflns_point_group_measured_fraction_full 0.999
_diffrn_reflns_point_group_measured_fraction_max 0.999
_diffrn_reflns_theta_full 27.999
_diffrn_reflns_theta_max 27.999
_diffrn_reflns_theta_min 3
_diffrn_standards_interval_count .
_diffrn_standards_interval_time .
_diffrn_standards_number 0
_exptl_absorpt_coefficient_mu 2.935
_exptl_absorpt_correction_T_max 0.8041
_exptl_absorpt_correction_T_min 0.5953
_exptl_absorpt_correction_type integration
_exptl_absorpt_process_details 'Bruker XPREP (Bruker, 1999)'
_exptl_crystal_density_diffrn 1.579
_exptl_crystal_density_method 'not measured'
_exptl_crystal_F_000 672
_exptl_crystal_size_max 0.308
_exptl_crystal_size_mid 0.128
_exptl_crystal_size_min 0.08
_refine_diff_density_max 0.303
_refine_diff_density_min -0.38
_refine_diff_density_rms 0.065
_refine_ls_extinction_method none
_refine_ls_goodness_of_fit_ref 1.032
_refine_ls_hydrogen_treatment mixed
_refine_ls_matrix_type full
_refine_ls_number_constraints 0
_refine_ls_number_parameters 190
_refine_ls_number_reflns 3377
_refine_ls_number_restraints 0
_refine_ls_restrained_S_all 1.032
_refine_ls_R_factor_all 0.0397
_refine_ls_R_factor_gt 0.029
_refine_ls_shift/su_max 0.001
_refine_ls_shift/su_mean 0
_refine_ls_structure_factor_coef Fsqd
_refine_ls_weighting_details 'w=1/[\s^2^(Fo^2^)+(0.0358P)^2^+0.8140P] where P=(Fo^2^+2Fc^2^)/3'
_refine_ls_weighting_scheme calc
_refine_ls_wR_factor_gt 0.0673
_refine_ls_wR_factor_ref 0.0713
_reflns_Friedel_coverage 0
_reflns_number_gt 2855
_reflns_number_total 3377
_reflns_threshold_expression 'I > 2\s(I)'
_cod_data_source_file suppl_ncrs-2018-0115_suppl.cif
_cod_data_source_block shelx
_cod_original_sg_symbol_H-M 'P 21/c'
_cod_database_code 8106354
_publcif_info_exptl_table_max_cols 4
_publcif_info_exptl_table_use_headnotes n

loop_
_symmetry_equiv_pos_as_xyz
'x, y, z'
'-x, y+1/2, -z+1/2'
'-x, -y, -z'
'x, -y-1/2, z-1/2'

loop_
_atom_site_label
_atom_site_type_symbol
_atom_site_fract_x
_atom_site_fract_y
_atom_site_fract_z
_atom_site_U_iso_or_equiv
_atom_site_adp_type
_atom_site_occupancy
_atom_site_site_symmetry_order
_atom_site_calc_flag
_atom_site_refinement_flags_posn
_atom_site_refinement_flags_adp
_atom_site_refinement_flags_occupancy
_atom_site_disorder_assembly
_atom_site_disorder_group
C1 C 0.5804(2) 0.36186(10) 0.78821(16) 0.0183(3) Uani 1 1 d . . . . .
C2 C 0.4889(3) 0.39465(11) 0.67400(17) 0.0217(4) Uani 1 1 d . . . . .
H2A H 0.4809 0.4482 0.6667 0.026 Uiso 1 1 calc R U . . .
C3 C 0.4102(2) 0.34989(11) 0.57179(16) 0.0212(4) Uani 1 1 d . . . . .
C4 C 0.4133(2) 0.27199(11) 0.57966(17) 0.0213(4) Uani 1 1 d . . . . .
H4 H 0.3536 0.242 0.5098 0.026 Uiso 1 1 calc R U . . .
C5 C 0.5048(2) 0.23832(11) 0.69114(17) 0.0205(4) Uani 1 1 d . . . . .
H5 H 0.5074 0.1847 0.6977 0.025 Uiso 1 1 calc R U . . .
C6 C 0.5929(2) 0.28173(10) 0.79371(16) 0.0179(3) Uani 1 1 d . . . . .
C7 C 0.7813(2) 0.17931(10) 0.91591(16) 0.0191(4) Uani 1 1 d . . . . .
C8 C 0.8876(2) 0.16133(10) 1.04650(16) 0.0185(3) Uani 1 1 d . . . . .
C9 C 0.9250(3) 0.08520(11) 1.07573(19) 0.0251(4) Uani 1 1 d . . . . .
H9 H 0.8825 0.0474 1.0138 0.03 Uiso 1 1 calc R U . . .
C10 C 1.0238(3) 0.06464(12) 1.1945(2) 0.0325(5) Uani 1 1 d . . . . .
H10 H 1.0481 0.0127 1.214 0.039 Uiso 1 1 calc R U . . .
C11 C 1.0875(3) 0.11928(14) 1.2851(2) 0.0332(5) Uani 1 1 d . . . . .
H11 H 1.1556 0.1049 1.3665 0.04 Uiso 1 1 calc R U . . .
C12 C 1.0518(3) 0.19478(13) 1.25688(19) 0.0304(4) Uani 1 1 d . . . . .
H12 H 1.0954 0.2323 1.319 0.036 Uiso 1 1 calc R U . . .
C13 C 0.9520(3) 0.21604(11) 1.13762(17) 0.0239(4) Uani 1 1 d . . . . .
H13 H 0.928 0.268 1.1185 0.029 Uiso 1 1 calc R U . . .
C14 C 0.6571(3) 0.41287(10) 0.89646(17) 0.0212(4) Uani 1 1 d . . . . .
C15 C 0.6947(4) 0.49452(11) 0.8759(2) 0.0353(5) Uani 1 1 d . . . . .
H15A H 0.5872 0.5249 0.8814 0.053 Uiso 1 1 calc R U . . .
H15B H 0.7198 0.5008 0.7923 0.053 Uiso 1 1 calc R U . . .
H15C H 0.8017 0.5113 0.9404 0.053 Uiso 1 1 calc R U . . .
N1 N 0.6941(2) 0.24693(9) 0.90371(15) 0.0188(3) Uani 1 1 d . . . . .
N2 N 0.6850(2) 0.38320(9) 1.00698(15) 0.0245(3) Uani 1 1 d . . . . .
O1 O 0.7766(2) 0.13473(8) 0.82880(12) 0.0301(3) Uani 1 1 d . . . . .
O2 O 0.7539(2) 0.43511(9) 1.10317(14) 0.0336(4) Uani 1 1 d . . . . .
Br1 Br 0.30023(3) 0.39619(2) 0.41576(2) 0.03197(8) Uani 1 1 d . . . . .
H1 H 0.701(3) 0.2703(14) 0.962(2) 0.028(6) Uiso 1 1 d . . . . .
H2 H 0.758(4) 0.4137(16) 1.158(3) 0.040(8) Uiso 1 1 d . . . . .

loop_
_atom_site_aniso_label
_atom_site_aniso_U_11
_atom_site_aniso_U_22
_atom_site_aniso_U_33
_atom_site_aniso_U_23
_atom_site_aniso_U_13
_atom_site_aniso_U_12
C1 0.0206(9) 0.0204(9) 0.0147(8) 0.0018(7) 0.0056(7) 0.0018(7)
C2 0.0260(9) 0.0217(9) 0.0182(8) 0.0047(7) 0.0069(7) 0.0052(7)
C3 0.0202(9) 0.0292(10) 0.0138(8) 0.0063(7) 0.0030(7) 0.0061(7)
C4 0.0193(9) 0.0278(10) 0.0158(8) -0.0001(7) 0.0021(7) 0.0003(7)
C5 0.0195(9) 0.0210(9) 0.0199(9) 0.0016(7) 0.0026(7) 0.0012(7)
C6 0.0186(8) 0.0214(9) 0.0143(8) 0.0038(7) 0.0048(7) 0.0020(7)
C7 0.0212(9) 0.0202(9) 0.0159(8) 0.0012(7) 0.0044(7) 0.0017(7)
C8 0.0168(8) 0.0218(9) 0.0167(8) 0.0020(7) 0.0037(7) 0.0022(7)
C9 0.0283(10) 0.0216(9) 0.0242(9) 0.0036(7) 0.0038(8) 0.0034(8)
C10 0.0337(11) 0.0292(11) 0.0330(11) 0.0143(9) 0.0044(9) 0.0077(9)
C11 0.0271(10) 0.0485(13) 0.0208(10) 0.0109(9) -0.0010(8) 0.0060(9)
C12 0.0257(10) 0.0422(12) 0.0195(9) -0.0029(9) -0.0022(8) 0.0007(9)
C13 0.0247(10) 0.0239(9) 0.0211(9) 0.0011(7) 0.0015(7) 0.0036(8)
C14 0.0261(9) 0.0208(9) 0.0174(8) 0.0020(7) 0.0062(7) 0.0019(7)
C15 0.0619(15) 0.0194(10) 0.0238(10) 0.0016(8) 0.0086(10) -0.0033(10)
N1 0.0244(8) 0.0196(8) 0.0108(7) 0.0009(6) 0.0010(6) 0.0038(6)
N2 0.0368(9) 0.0209(8) 0.0146(7) -0.0021(6) 0.0035(7) -0.0016(7)
O1 0.0415(8) 0.0273(7) 0.0181(7) -0.0039(6) 0.0001(6) 0.0119(6)
O2 0.0598(11) 0.0236(8) 0.0148(7) -0.0020(6) 0.0032(7) -0.0059(7)
Br1 0.04009(13) 0.03623(13) 0.01660(11) 0.00880(8) 0.00058(8) 0.01069(9)

loop_
_atom_type_symbol
_atom_type_description
_atom_type_scat_dispersion_real
_atom_type_scat_dispersion_imag
_atom_type_scat_source
C C 0.0033 0.0016 'International Tables Vol C Tables 4.2.6.8 and 6.1.1.4'
H H 0 0 'International Tables Vol C Tables 4.2.6.8 and 6.1.1.4'
N N 0.0061 0.0033 'International Tables Vol C Tables 4.2.6.8 and 6.1.1.4'
O O 0.0106 0.006 'International Tables Vol C Tables 4.2.6.8 and 6.1.1.4'
Br Br -0.2901 2.4595 'International Tables Vol C Tables 4.2.6.8 and 6.1.1.4'

loop_
_geom_angle_atom_site_label_1
_geom_angle_atom_site_label_2
_geom_angle_atom_site_label_3
_geom_angle
_geom_angle_site_symmetry_1
_geom_angle_site_symmetry_3
C2 C1 C6 117.67(16) . .
C2 C1 C14 118.26(16) . .
C6 C1 C14 124.08(15) . .
C3 C2 C1 120.63(17) . .
C3 C2 H2A 119.7 . .
C1 C2 H2A 119.7 . .
C4 C3 C2 121.55(16) . .
C4 C3 Br1 118.97(14) . .
C2 C3 Br1 119.47(14) . .
C3 C4 C5 118.79(17) . .
C3 C4 H4 120.6 . .
C5 C4 H4 120.6 . .
C4 C5 C6 121.02(17) . .
C4 C5 H5 119.5 . .
C6 C5 H5 119.5 . .
C5 C6 N1 120.46(16) . .
C5 C6 C1 120.15(16) . .
N1 C6 C1 119.39(16) . .
O1 C7 N1 124.33(16) . .
O1 C7 C8 120.96(16) . .
N1 C7 C8 114.71(15) . .
C13 C8 C9 119.29(17) . .
C13 C8 C7 123.56(16) . .
C9 C8 C7 117.14(16) . .
C10 C9 C8 120.15(19) . .
C10 C9 H9 119.9 . .
C8 C9 H9 119.9 . .
C9 C10 C11 120.40(19) . .
C9 C10 H10 119.8 . .
C11 C10 H10 119.8 . .
C12 C11 C10 119.85(18) . .
C12 C11 H11 120.1 . .
C10 C11 H11 120.1 . .
C11 C12 C13 120.2(2) . .
C11 C12 H12 119.9 . .
C13 C12 H12 119.9 . .
C8 C13 C12 120.13(18) . .
C8 C13 H13 119.9 . .
C12 C13 H13 119.9 . .
N2 C14 C1 116.42(16) . .
N2 C14 C15 122.59(18) . .
C1 C14 C15 120.98(16) . .
C14 C15 H15A 109.5 . .
C14 C15 H15B 109.5 . .
H15A C15 H15B 109.5 . .
C14 C15 H15C 109.5 . .
H15A C15 H15C 109.5 . .
H15B C15 H15C 109.5 . .
C7 N1 C6 128.50(16) . .
C7 N1 H1 118.0(19) . .
C6 N1 H1 113.5(19) . .
C14 N2 O2 112.78(16) . .
N2 O2 H2 103(2) . .

loop_
_geom_bond_atom_site_label_1
_geom_bond_atom_site_label_2
_geom_bond_distance
_geom_bond_site_symmetry_2
C1 C2 1.399(2) .
C1 C6 1.419(3) .
C1 C14 1.490(3) .
C2 C3 1.382(3) .
C2 H2A 0.95 .
C3 C4 1.379(3) .
C3 Br1 1.8948(17) .
C4 C5 1.383(3) .
C4 H4 0.95 .
C5 C6 1.389(3) .
C5 H5 0.95 .
C6 N1 1.402(2) .
C7 O1 1.229(2) .
C7 N1 1.353(2) .
C7 C8 1.495(2) .
C8 C13 1.390(3) .
C8 C9 1.396(3) .
C9 C10 1.382(3) .
C9 H9 0.95 .
C10 C11 1.385(3) .
C10 H10 0.95 .
C11 C12 1.381(3) .
C11 H11 0.95 .
C12 C13 1.392(3) .
C12 H12 0.95 .
C13 H13 0.95 .
C14 N2 1.287(2) .
C14 C15 1.497(3) .
C15 H15A 0.98 .
C15 H15B 0.98 .
C15 H15C 0.98 .
N1 H1 0.75(3) .
N2 O2 1.398(2) .
O2 H2 0.70(3) .

loop_
_geom_hbond_atom_site_label_D
_geom_hbond_atom_site_label_H
_geom_hbond_atom_site_label_A
_geom_hbond_distance_DH
_geom_hbond_distance_HA
_geom_hbond_distance_DA
_geom_hbond_angle_DHA
_geom_hbond_site_symmetry_A
C5 H5 O1 0.95 2.35 2.882(2) 115 .
C15 H15B Br1 0.98 2.89 3.731(2) 145 3_666
N1 H1 N2 0.75(3) 2.07(2) 2.666(2) 138(2) .
O2 H2 O1 0.70(3) 2.03(3) 2.724(2) 172(3) 4_566

loop_
_geom_torsion_atom_site_label_1
_geom_torsion_atom_site_label_2
_geom_torsion_atom_site_label_3
_geom_torsion_atom_site_label_4
_geom_torsion
_geom_torsion_site_symmetry_1
_geom_torsion_site_symmetry_2
_geom_torsion_site_symmetry_3
_geom_torsion_site_symmetry_4
C6 C1 C2 C3 1.6(3) . . . .
C14 C1 C2 C3 -177.98(17) . . . .
C1 C2 C3 C4 2.2(3) . . . .
C1 C2 C3 Br1 -176.27(14) . . . .
C2 C3 C4 C5 -2.9(3) . . . .
Br1 C3 C4 C5 175.55(13) . . . .
C3 C4 C5 C6 -0.2(3) . . . .
C4 C5 C6 N1 -176.36(16) . . . .
C4 C5 C6 C1 4.0(3) . . . .
C2 C1 C6 C5 -4.6(3) . . . .
C14 C1 C6 C5 174.91(17) . . . .
C2 C1 C6 N1 175.73(16) . . . .
C14 C1 C6 N1 -4.7(3) . . . .
O1 C7 C8 C13 156.94(19) . . . .
N1 C7 C8 C13 -23.1(3) . . . .
O1 C7 C8 C9 -22.0(3) . . . .
N1 C7 C8 C9 157.97(17) . . . .
C13 C8 C9 C10 0.6(3) . . . .
C7 C8 C9 C10 179.54(18) . . . .
C8 C9 C10 C11 -0.4(3) . . . .
C9 C10 C11 C12 0.2(3) . . . .
C10 C11 C12 C13 0.0(3) . . . .
C9 C8 C13 C12 -0.4(3) . . . .
C7 C8 C13 C12 -179.34(17) . . . .
C11 C12 C13 C8 0.2(3) . . . .
C2 C1 C14 N2 158.00(18) . . . .
C6 C1 C14 N2 -21.5(3) . . . .
C2 C1 C14 C15 -20.6(3) . . . .
C6 C1 C14 C15 159.83(19) . . . .
O1 C7 N1 C6 -4.0(3) . . . .
C8 C7 N1 C6 176.07(17) . . . .
C5 C6 N1 C7 27.8(3) . . . .
C1 C6 N1 C7 -152.60(18) . . . .
C1 C14 N2 O2 -178.89(16) . . . .
C15 C14 N2 O2 -0.3(3) . . . .

loop_
_publcif_info_datablock.id
_publcif_info_datablock.publ_exptl
_publcif_info_datablock.publ_geom
_publcif_info_datablock.structure
{1f377afa-5dce-4994-85a8-96a5f3ee4e25} ? ? ?
{4a4e393a-a7ae-41db-b1c8-2fde4f0d8372} y y y

loop_
_publcif_info_exptl_table_extra_item
sin_theta_over_lambda_max

loop_
_publcif_info_tables.block_id
_publcif_info_tables.reference_item
{1f377afa-5dce-4994-85a8-96a5f3ee4e25} '_publcif_info_datablock.publ_exptl'
{4a4e393a-a7ae-41db-b1c8-2fde4f0d8372} '_geom_hbond_atom_site_label_D'

loop_
_publcif_info_cif.paper_type
EE
